data_4312283
loop_
_publ_author_name
'F. Albert Cotton'
'Carlos A. Murillo'
'Xiaoping Wang'
'Rongmin Yu'

_publ_contact_author_address
;  Laboratory for Molecular Structure and Bonding
   Dept. of Chemistry
   Texas A&M University, PO Box  30012
   College Station, TX 77842-3012, USA
;
_publ_contact_author_email cotton@tamu.edu
_publ_contact_author_fax '(979) 845 9351'
_publ_contact_author_name 'F. A. Cotton'
_publ_contact_author_phone '(979) 845 4432'
_publ_section_title
;
 Chiral Organometallic Triangles with Rh-Rh Bonds. 1. Compounds Prepared
 from Racemic cis-Rh2(C6H4PPh2)2(OAc)2
;
_journal_name_full 'Inorganic Chemistry'
_journal_page_first 8394
_journal_page_last 8403
_journal_paper_doi 10.1021/ic0492183
_journal_volume 43
_journal_year 2004
_chemical_formula_moiety 'Rh6(PC18H14)6(C5H5N)6(C2O4)3, 6(CH3OH), H2O'
_chemical_formula_sum 'C150 H140 N6 O19 P6 Rh6'
_chemical_formula_weight 3133.96
_chemical_name_systematic
; 
 ? 
;
_space_group_IT_number 163
_symmetry_cell_setting trigonal
_symmetry_space_group_name_Hall '-P 3 2c'
_symmetry_space_group_name_H-M 'P -3 1 c'
_atom_sites_solution_hydrogens geom
_atom_sites_solution_primary direct
_atom_sites_solution_secondary difmap
_audit_creation_method SHELXL-97
_cell_angle_alpha 90.00
_cell_angle_beta 90.00
_cell_angle_gamma 120.00
_cell_formula_units_Z 2
_cell_length_a 19.1896(4)
_cell_length_b 19.1896(4)
_cell_length_c 21.0249(9)
_cell_measurement_reflns_used 7606
_cell_measurement_temperature 213(2)
_cell_measurement_theta_max 25.00
_cell_measurement_theta_min 2.29
_cell_volume 6705.0(3)
_computing_cell_refinement SANIT
_computing_data_collection SMART
_computing_data_reduction SANIT
_computing_molecular_graphics 'SHELXTL (Siemens, 1996)'
_computing_publication_material CIFTAB
_computing_structure_refinement 'SHELXL-97 (Sheldrick, 1997)'
_computing_structure_solution 'SHELXS-97 (Sheldrick, 1990)'
_diffrn_ambient_temperature 213(2)
_diffrn_detector_area_resol_mean 0
_diffrn_measured_fraction_theta_full 0.999
_diffrn_measured_fraction_theta_max 0.999
_diffrn_measurement_device_type 'Bruker SMART 1000'
_diffrn_measurement_method 'Omega scans'
_diffrn_radiation_monochromator graphite
_diffrn_radiation_source 'Normal-focus sealed tube'
_diffrn_radiation_type MoK\a
_diffrn_radiation_wavelength 0.71073
_diffrn_reflns_av_R_equivalents 0.0270
_diffrn_reflns_av_sigmaI/netI 0.0145
_diffrn_reflns_limit_h_max 22
_diffrn_reflns_limit_h_min -22
_diffrn_reflns_limit_k_max 22
_diffrn_reflns_limit_k_min -15
_diffrn_reflns_limit_l_max 23
_diffrn_reflns_limit_l_min -24
_diffrn_reflns_number 34626
_diffrn_reflns_theta_full 24.98
_diffrn_reflns_theta_max 24.98
_diffrn_reflns_theta_min 1.94
_diffrn_standards_decay_% 0
_diffrn_standards_interval_count 0
_diffrn_standards_interval_time 0
_diffrn_standards_number 0
_exptl_absorpt_coefficient_mu 0.863
_exptl_absorpt_correction_T_max 0.8559
_exptl_absorpt_correction_T_min 0.7839
_exptl_absorpt_correction_type multi-scan
_exptl_crystal_colour red
_exptl_crystal_density_diffrn 1.552
_exptl_crystal_density_method 'not measured'
_exptl_crystal_description polyhedron
_exptl_crystal_F_000 3188
_exptl_crystal_size_max 0.19
_exptl_crystal_size_mid 0.18
_exptl_crystal_size_min 0.18
_refine_diff_density_max 0.942
_refine_diff_density_min -0.713
_refine_diff_density_rms 0.080
_refine_ls_extinction_method none
_refine_ls_goodness_of_fit_ref 1.145
_refine_ls_hydrogen_treatment mixed
_refine_ls_matrix_type full
_refine_ls_number_parameters 285
_refine_ls_number_reflns 3943
_refine_ls_number_restraints 3
_refine_ls_restrained_S_all 1.145
_refine_ls_R_factor_all 0.0432
_refine_ls_R_factor_gt 0.0308
_refine_ls_shift/su_max 0.000
_refine_ls_shift/su_mean 0.000
_refine_ls_structure_factor_coef Fsqd
_refine_ls_weighting_details 'calc w=1/[\s^2^(Fo^2^)+(0.0386P)^2^+13.5445P] where P=(Fo^2^+2Fc^2^)/3'
_refine_ls_weighting_scheme calc
_refine_ls_wR_factor_gt 0.0800
_refine_ls_wR_factor_ref 0.0931
_reflns_number_gt 3315
_reflns_number_total 3943
_reflns_threshold_expression >2sigma(I)
_cod_data_source_file ic0492183si20040616_125921_3.cif
_cod_data_source_block cmpd2
_cod_database_code 4312283

loop_
_symmetry_equiv_pos_as_xyz
'x, y, z'
'-y, x-y, z'
'-x+y, -x, z'
'-y, -x, -z+1/2'
'-x+y, y, -z+1/2'
'x, x-y, -z+1/2'
'-x, -y, -z'
'y, -x+y, -z'
'x-y, x, -z'
'y, x, z-1/2'
'x-y, -y, z-1/2'
'-x, -x+y, z-1/2'

loop_
_atom_site_label
_atom_site_type_symbol
_atom_site_fract_x
_atom_site_fract_y
_atom_site_fract_z
_atom_site_U_iso_or_equiv
_atom_site_adp_type
_atom_site_occupancy
_atom_site_symmetry_multiplicity
_atom_site_calc_flag
_atom_site_refinement_flags
_atom_site_disorder_assembly
_atom_site_disorder_group
Rh1 Rh 0.210123(15) 0.431792(15) 0.310771(12) 0.02463(11) Uani 1 1 d . . .
P1 P 0.26147(6) 0.35116(5) 0.31289(4) 0.0302(2) Uani 1 1 d . . .
O1 O 0.16426(15) 0.51058(14) 0.29645(11) 0.0315(5) Uani 1 1 d . . .
O2 O 0.32640(14) 0.54101(13) 0.30262(11) 0.0290(5) Uani 1 1 d . . .
N1 N 0.21787(19) 0.46912(19) 0.41505(15) 0.0374(7) Uani 1 1 d . . .
C1 C 0.0481(2) 0.3056(2) 0.26392(19) 0.0379(9) Uani 1 1 d . . .
C2 C 0.0966(2) 0.3399(2) 0.31742(17) 0.0301(8) Uani 1 1 d . . .
C3 C 0.0591(2) 0.3081(2) 0.37639(19) 0.0418(9) Uani 1 1 d . A .
H3A H 0.0887 0.3310 0.4138 0.050 Uiso 1 1 calc R . .
C4 C -0.0191(3) 0.2448(3) 0.3820(2) 0.0527(11) Uani 1 1 d . . .
H4A H -0.0416 0.2263 0.4224 0.063 Uiso 1 1 calc R A .
C5 C -0.0636(3) 0.2092(3) 0.3286(2) 0.0690(16) Uani 1 1 d . A .
H5A H -0.1161 0.1650 0.3319 0.083 Uiso 1 1 calc R . .
C6 C -0.0300(3) 0.2396(3) 0.2695(2) 0.0589(13) Uani 1 1 d . . .
H6A H -0.0600 0.2156 0.2325 0.071 Uiso 1 1 calc R A .
C7A C 0.3690(5) 0.3998(7) 0.3329(5) 0.0381(17) Uani 0.650(9) 1 d P A 1
C8A C 0.4219(6) 0.3764(8) 0.3096(5) 0.079(3) Uani 0.650(9) 1 d P A 1
H8AA H 0.4039 0.3350 0.2793 0.095 Uiso 0.650(9) 1 calc PR A 1
C9A C 0.5000(6) 0.4129(9) 0.3305(6) 0.097(4) Uani 0.650(9) 1 d P A 1
H9AA H 0.5345 0.3947 0.3159 0.116 Uiso 0.650(9) 1 calc PR A 1
C10A C 0.5285(7) 0.4763(9) 0.3728(7) 0.092(4) Uani 0.650(9) 1 d P A 1
H10A H 0.5828 0.5032 0.3852 0.111 Uiso 0.650(9) 1 calc PR A 1
C11A C 0.4780(7) 0.4998(8) 0.3965(6) 0.071(3) Uani 0.650(9) 1 d P A 1
H11A H 0.4969 0.5417 0.4265 0.085 Uiso 0.650(9) 1 calc PR A 1
C12A C 0.3982(6) 0.4622(6) 0.3767(4) 0.047(2) Uani 0.650(9) 1 d P A 1
H12A H 0.3637 0.4792 0.3932 0.057 Uiso 0.650(9) 1 calc PR A 1
C7B C 0.3678(7) 0.4120(12) 0.3417(8) 0.0381(17) Uani 0.350(9) 1 d PG A 2
C8B C 0.4280(8) 0.4237(12) 0.2991(6) 0.079(3) Uani 0.350(9) 1 d PG A 2
H8BA H 0.4144 0.4004 0.2584 0.095 Uiso 0.350(9) 1 calc PR A 2
C9B C 0.5084(7) 0.4698(13) 0.3166(8) 0.097(4) Uani 0.350(9) 1 d PG A 2
H9BA H 0.5491 0.4777 0.2877 0.116 Uiso 0.350(9) 1 calc PR A 2
C10B C 0.5285(8) 0.5043(14) 0.3768(9) 0.092(4) Uani 0.350(9) 1 d PG A 2
H10B H 0.5828 0.5355 0.3886 0.111 Uiso 0.350(9) 1 calc PR A 2
C11B C 0.4682(12) 0.4926(13) 0.4194(7) 0.071(3) Uani 0.350(9) 1 d PG A 2
H11B H 0.4818 0.5159 0.4601 0.085 Uiso 0.350(9) 1 calc PR A 2
C12B C 0.3879(10) 0.4465(11) 0.4019(7) 0.047(2) Uani 0.350(9) 1 d PG A 2
H12B H 0.3471 0.4386 0.4308 0.057 Uiso 0.350(9) 1 calc PR A 2
C13 C 0.2184(2) 0.2625(2) 0.36579(18) 0.0320(8) Uani 1 1 d . A .
C14 C 0.1413(3) 0.2003(2) 0.3518(2) 0.0426(10) Uani 1 1 d . . .
H14A H 0.1126 0.2060 0.3178 0.051 Uiso 1 1 calc R A .
C15 C 0.1065(3) 0.1304(3) 0.3871(2) 0.0514(11) Uani 1 1 d . A .
H15A H 0.0544 0.0887 0.3771 0.062 Uiso 1 1 calc R . .
C16 C 0.1479(3) 0.1215(3) 0.4371(2) 0.0494(11) Uani 1 1 d . . .
H16A H 0.1242 0.0737 0.4611 0.059 Uiso 1 1 calc R A .
C17 C 0.2233(3) 0.1823(3) 0.4516(2) 0.0487(11) Uani 1 1 d . A .
H17A H 0.2515 0.1762 0.4858 0.058 Uiso 1 1 calc R . .
C18 C 0.2587(3) 0.2527(2) 0.41651(18) 0.0401(9) Uani 1 1 d . . .
H18A H 0.3106 0.2943 0.4272 0.048 Uiso 1 1 calc R A .
C19 C 0.2201(3) 0.4275(3) 0.4650(2) 0.0540(12) Uani 1 1 d . A .
H19A H 0.2228 0.3807 0.4573 0.065 Uiso 1 1 calc R . .
C20 C 0.2186(4) 0.4492(4) 0.5273(2) 0.082(2) Uani 1 1 d . . .
H20A H 0.2203 0.4182 0.5612 0.098 Uiso 1 1 calc R A .
C21 C 0.2145(5) 0.5173(5) 0.5382(3) 0.102(2) Uani 1 1 d . A .
H21A H 0.2122 0.5333 0.5801 0.122 Uiso 1 1 calc R . .
C22 C 0.2138(4) 0.5624(4) 0.4876(3) 0.0840(19) Uani 1 1 d . . .
H22A H 0.2116 0.6097 0.4943 0.101 Uiso 1 1 calc R A .
C23 C 0.2166(3) 0.5369(3) 0.4266(2) 0.0541(12) Uani 1 1 d . A .
H23A H 0.2176 0.5684 0.3920 0.065 Uiso 1 1 calc R . .
C24 C 0.1890(2) 0.5544(2) 0.24796(16) 0.0273(7) Uani 1 1 d . . .
O2S O 0.067(2) 0.0337(10) 0.2500 0.208(16) Uiso 0.33 2 d SP . .
O1SA O 0.4862(6) 0.2196(6) 0.2951(6) 0.0934(19) Uiso 0.50 1 d PD B 3
C1SA C 0.5691(6) 0.2641(10) 0.3101(8) 0.111(4) Uiso 0.50 1 d PD B 3
C1SB C 0.4570(9) 0.2318(11) 0.2804(7) 0.111(4) Uiso 0.50 1 d PD C 4
O1SB O 0.5135(6) 0.2176(6) 0.3125(5) 0.0934(19) Uiso 0.50 1 d PD C 4

loop_
_atom_site_aniso_label
_atom_site_aniso_U_11
_atom_site_aniso_U_22
_atom_site_aniso_U_33
_atom_site_aniso_U_23
_atom_site_aniso_U_13
_atom_site_aniso_U_12
Rh1 0.02600(16) 0.01810(15) 0.02570(17) 0.00120(10) -0.00227(10) 0.00795(11)
P1 0.0309(5) 0.0249(5) 0.0335(5) 0.0046(4) -0.0023(4) 0.0130(4)
O1 0.0346(14) 0.0257(12) 0.0350(13) 0.0037(10) 0.0021(11) 0.0157(11)
O2 0.0266(12) 0.0224(12) 0.0310(13) -0.0010(10) -0.0014(10) 0.0068(10)
N1 0.0349(18) 0.0357(18) 0.0319(17) 0.0003(14) 0.0015(13) 0.0104(14)
C1 0.031(2) 0.031(2) 0.042(2) -0.0044(16) -0.0023(16) 0.0082(17)
C2 0.0304(18) 0.0189(16) 0.0367(19) 0.0013(14) -0.0003(15) 0.0091(15)
C3 0.039(2) 0.033(2) 0.040(2) 0.0023(17) -0.0010(17) 0.0071(18)
C4 0.042(2) 0.043(2) 0.048(2) 0.002(2) 0.010(2) 0.003(2)
C5 0.038(3) 0.059(3) 0.063(3) -0.008(2) 0.008(2) -0.011(2)
C6 0.037(2) 0.059(3) 0.045(3) -0.011(2) -0.0022(19) -0.002(2)
C7A 0.032(2) 0.039(4) 0.047(3) 0.008(3) -0.001(2) 0.020(2)
C8A 0.049(4) 0.123(10) 0.082(5) -0.016(6) -0.008(4) 0.055(6)
C9A 0.047(4) 0.144(11) 0.104(7) 0.008(8) 0.003(4) 0.051(7)
C10A 0.038(3) 0.098(11) 0.117(7) 0.009(6) -0.017(4) 0.016(5)
C11A 0.057(5) 0.053(4) 0.096(8) -0.002(6) -0.033(6) 0.022(4)
C12A 0.040(4) 0.045(5) 0.054(6) 0.001(4) -0.015(4) 0.019(4)
C7B 0.032(2) 0.039(4) 0.047(3) 0.008(3) -0.001(2) 0.020(2)
C8B 0.049(4) 0.123(10) 0.082(5) -0.016(6) -0.008(4) 0.055(6)
C9B 0.047(4) 0.144(11) 0.104(7) 0.008(8) 0.003(4) 0.051(7)
C10B 0.038(3) 0.098(11) 0.117(7) 0.009(6) -0.017(4) 0.016(5)
C11B 0.057(5) 0.053(4) 0.096(8) -0.002(6) -0.033(6) 0.022(4)
C12B 0.040(4) 0.045(5) 0.054(6) 0.001(4) -0.015(4) 0.019(4)
C13 0.037(2) 0.0281(18) 0.0346(19) 0.0031(15) 0.0013(15) 0.0186(16)
C14 0.043(2) 0.032(2) 0.054(3) 0.0081(18) -0.0034(19) 0.0190(18)
C15 0.042(2) 0.032(2) 0.079(3) 0.014(2) 0.009(2) 0.0168(19)
C16 0.067(3) 0.038(2) 0.053(3) 0.018(2) 0.022(2) 0.033(2)
C17 0.076(3) 0.051(3) 0.033(2) 0.0065(19) 0.000(2) 0.042(3)
C18 0.053(2) 0.040(2) 0.034(2) 0.0002(17) -0.0070(18) 0.028(2)
C19 0.067(3) 0.038(2) 0.040(2) 0.0034(19) -0.005(2) 0.014(2)
C20 0.118(5) 0.071(4) 0.032(3) 0.010(2) -0.003(3) 0.028(4)
C21 0.149(7) 0.103(5) 0.044(3) -0.018(3) 0.012(4) 0.056(5)
C22 0.127(6) 0.091(5) 0.051(3) -0.018(3) 0.000(3) 0.067(4)
C23 0.075(3) 0.052(3) 0.041(2) -0.010(2) -0.003(2) 0.036(3)
C24 0.0250(17) 0.0239(18) 0.0310(19) -0.0005(14) -0.0041(14) 0.0108(15)

loop_
_atom_type_symbol
_atom_type_description
_atom_type_scat_dispersion_real
_atom_type_scat_dispersion_imag
_atom_type_scat_source
C C 0.0033 0.0016 'International Tables Vol C Tables 4.2.6.8 and 6.1.1.4'
H H 0.0000 0.0000 'International Tables Vol C Tables 4.2.6.8 and 6.1.1.4'
N N 0.0061 0.0033 'International Tables Vol C Tables 4.2.6.8 and 6.1.1.4'
O O 0.0106 0.0060 'International Tables Vol C Tables 4.2.6.8 and 6.1.1.4'
P P 0.1023 0.0942 'International Tables Vol C Tables 4.2.6.8 and 6.1.1.4'
Rh Rh -1.1178 0.9187 'International Tables Vol C Tables 4.2.6.8 and 6.1.1.4'

loop_
_geom_angle_atom_site_label_1
_geom_angle_atom_site_label_2
_geom_angle_atom_site_label_3
_geom_angle
_geom_angle_site_symmetry_1
_geom_angle_site_symmetry_3
_geom_angle_publ_flag
C2 Rh1 O1 88.96(12) . . ?
C2 Rh1 O2 172.80(12) . . ?
O1 Rh1 O2 83.86(9) . . ?
C2 Rh1 P1 92.91(10) . . ?
O1 Rh1 P1 172.84(7) . . ?
O2 Rh1 P1 94.28(7) . . ?
C2 Rh1 N1 94.61(13) . . ?
O1 Rh1 N1 84.14(11) . . ?
O2 Rh1 N1 84.20(10) . . ?
P1 Rh1 N1 102.58(9) . . ?
C2 Rh1 Rh1 97.19(10) . 5 ?
O1 Rh1 Rh1 85.70(7) . 5 ?
O2 Rh1 Rh1 82.79(6) . 5 ?
P1 Rh1 Rh1 87.21(3) . 5 ?
N1 Rh1 Rh1 164.26(8) . 5 ?
C1 P1 C7A 102.4(3) 5 . ?
C1 P1 C13 101.57(17) 5 . ?
C7A P1 C13 101.7(4) . . ?
C1 P1 C7B 111.0(5) 5 . ?
C13 P1 C7B 103.1(6) . . ?
C1 P1 Rh1 113.07(13) 5 . ?
C7A P1 Rh1 115.4(3) . . ?
C13 P1 Rh1 120.37(12) . . ?
C7B P1 Rh1 107.3(6) . . ?
C24 O1 Rh1 116.3(2) . . ?
C24 O2 Rh1 119.1(2) 5 . ?
C19 N1 C23 117.5(4) . . ?
C19 N1 Rh1 125.7(3) . . ?
C23 N1 Rh1 116.7(3) . . ?
C2 C1 C6 121.2(4) . . ?
C2 C1 P1 117.4(3) . 5 ?
C6 C1 P1 121.5(3) . 5 ?
C1 C2 C3 115.4(3) . . ?
C1 C2 Rh1 122.1(3) . . ?
C3 C2 Rh1 122.4(3) . . ?
C4 C3 C2 123.3(4) . . ?
C4 C3 H3A 118.4 . . ?
C2 C3 H3A 118.4 . . ?
C5 C4 C3 120.0(4) . . ?
C5 C4 H4A 120.0 . . ?
C3 C4 H4A 120.0 . . ?
C4 C5 C6 118.7(4) . . ?
C4 C5 H5A 120.6 . . ?
C6 C5 H5A 120.6 . . ?
C5 C6 C1 121.2(4) . . ?
C5 C6 H6A 119.4 . . ?
C1 C6 H6A 119.4 . . ?
C12A C7A C8A 117.9(7) . . ?
C12A C7A P1 117.2(6) . . ?
C8A C7A P1 124.8(8) . . ?
C9A C8A C7A 120.7(10) . . ?
C9A C8A H8AA 119.7 . . ?
C7A C8A H8AA 119.7 . . ?
C8A C9A C10A 120.4(10) . . ?
C8A C9A H9AA 119.8 . . ?
C10A C9A H9AA 119.8 . . ?
C11A C10A C9A 119.9(9) . . ?
C11A C10A H10A 120.1 . . ?
C9A C10A H10A 120.1 . . ?
C10A C11A C12A 120.3(10) . . ?
C10A C11A H11A 119.9 . . ?
C12A C11A H11A 119.9 . . ?
C7A C12A C11A 120.8(8) . . ?
C7A C12A H12A 119.6 . . ?
C11A C12A H12A 119.6 . . ?
C8B C7B C12B 120.0 . . ?
C8B C7B P1 116.8(9) . . ?
C12B C7B P1 123.2(9) . . ?
C9B C8B C7B 120.0 . . ?
C9B C8B H8BA 120.0 . . ?
C7B C8B H8BA 120.0 . . ?
C8B C9B C10B 120.0 . . ?
C8B C9B H9BA 120.0 . . ?
C10B C9B H9BA 120.0 . . ?
C11B C10B C9B 120.0 . . ?
C11B C10B H10B 120.0 . . ?
C9B C10B H10B 120.0 . . ?
C10B C11B C12B 120.0 . . ?
C10B C11B H11B 120.0 . . ?
C12B C11B H11B 120.0 . . ?
C11B C12B C7B 120.0 . . ?
C11B C12B H12B 120.0 . . ?
C7B C12B H12B 120.0 . . ?
C18 C13 C14 118.3(4) . . ?
C18 C13 P1 124.5(3) . . ?
C14 C13 P1 117.2(3) . . ?
C15 C14 C13 120.7(4) . . ?
C15 C14 H14A 119.7 . . ?
C13 C14 H14A 119.7 . . ?
C16 C15 C14 120.2(4) . . ?
C16 C15 H15A 119.9 . . ?
C14 C15 H15A 119.9 . . ?
C17 C16 C15 119.7(4) . . ?
C17 C16 H16A 120.2 . . ?
C15 C16 H16A 120.2 . . ?
C16 C17 C18 120.6(4) . . ?
C16 C17 H17A 119.7 . . ?
C18 C17 H17A 119.7 . . ?
C13 C18 C17 120.6(4) . . ?
C13 C18 H18A 119.7 . . ?
C17 C18 H18A 119.7 . . ?
N1 C19 C20 123.7(5) . . ?
N1 C19 H19A 118.1 . . ?
C20 C19 H19A 118.1 . . ?
C21 C20 C19 117.9(5) . . ?
C21 C20 H20A 121.1 . . ?
C19 C20 H20A 121.1 . . ?
C20 C21 C22 119.6(5) . . ?
C20 C21 H21A 120.2 . . ?
C22 C21 H21A 120.2 . . ?
C21 C22 C23 118.7(6) . . ?
C21 C22 H22A 120.6 . . ?
C23 C22 H22A 120.6 . . ?
N1 C23 C22 122.5(5) . . ?
N1 C23 H23A 118.8 . . ?
C22 C23 H23A 118.8 . . ?
O2 C24 O1 127.4(3) 5 . ?
O2 C24 C24 116.7(3) 5 6_565 ?
O1 C24 C24 115.8(4) . 6_565 ?

loop_
_geom_bond_atom_site_label_1
_geom_bond_atom_site_label_2
_geom_bond_distance
_geom_bond_site_symmetry_2
_geom_bond_publ_flag
Rh1 C2 2.008(3) . ?
Rh1 O1 2.117(2) . ?
Rh1 O2 2.174(2) . ?
Rh1 P1 2.2117(10) . ?
Rh1 N1 2.288(3) . ?
Rh1 Rh1 2.5650(5) 5 ?
P1 C1 1.820(4) 5 ?
P1 C7A 1.839(8) . ?
P1 C13 1.846(4) . ?
P1 C7B 1.874(12) . ?
O1 C24 1.254(4) . ?
O2 C24 1.252(4) 5 ?
N1 C19 1.332(6) . ?
N1 C23 1.335(6) . ?
C1 C2 1.397(5) . ?
C1 C6 1.402(5) . ?
C1 P1 1.820(4) 5 ?
C2 C3 1.410(5) . ?
C3 C4 1.385(6) . ?
C3 H3A 0.9400 . ?
C4 C5 1.369(7) . ?
C4 H4A 0.9400 . ?
C5 C6 1.387(7) . ?
C5 H5A 0.9400 . ?
C6 H6A 0.9400 . ?
C7A C12A 1.386(10) . ?
C7A C8A 1.390(12) . ?
C8A C9A 1.372(13) . ?
C8A H8AA 0.9400 . ?
C9A C10A 1.381(17) . ?
C9A H9AA 0.9400 . ?
C10A C11A 1.349(15) . ?
C10A H10A 0.9400 . ?
C11A C12A 1.391(11) . ?
C11A H11A 0.9400 . ?
C12A H12A 0.9400 . ?
C7B C8B 1.3900 . ?
C7B C12B 1.3900 . ?
C8B C9B 1.3900 . ?
C8B H8BA 0.9400 . ?
C9B C10B 1.3900 . ?
C9B H9BA 0.9400 . ?
C10B C11B 1.3900 . ?
C10B H10B 0.9400 . ?
C11B C12B 1.3900 . ?
C11B H11B 0.9400 . ?
C12B H12B 0.9400 . ?
C13 C18 1.385(5) . ?
C13 C14 1.391(5) . ?
C14 C15 1.381(6) . ?
C14 H14A 0.9400 . ?
C15 C16 1.379(6) . ?
C15 H15A 0.9400 . ?
C16 C17 1.364(7) . ?
C16 H16A 0.9400 . ?
C17 C18 1.385(6) . ?
C17 H17A 0.9400 . ?
C18 H18A 0.9400 . ?
C19 C20 1.381(7) . ?
C19 H19A 0.9400 . ?
C20 C21 1.367(9) . ?
C20 H20A 0.9400 . ?
C21 C22 1.376(9) . ?
C21 H21A 0.9400 . ?
C22 C23 1.382(7) . ?
C22 H22A 0.9400 . ?
C23 H23A 0.9400 . ?
C24 O2 1.252(4) 5 ?
C24 C24 1.539(7) 6_565 ?
O1SA C1SA 1.4140(10) . ?
C1SB O1SB 1.4124(10) . ?

loop_
_geom_torsion_atom_site_label_1
_geom_torsion_atom_site_label_2
_geom_torsion_atom_site_label_3
_geom_torsion_atom_site_label_4
_geom_torsion
_geom_torsion_site_symmetry_1
_geom_torsion_site_symmetry_2
_geom_torsion_site_symmetry_3
_geom_torsion_site_symmetry_4
_geom_torsion_publ_flag
P1 Rh1 Rh1 P1 105.31(5) . . 5 5 ?
P1 Rh1 Rh1 C2 12.73(10) . . 5 5 ?
C2 Rh1 Rh1 C2 -79.9(2) . . 5 5 ?
O1 Rh1 Rh1 O2 18.99(9) . . 5 5 ?
